data_4510233
loop_
_publ_author_name
'Wang, Shichao'
'Liu, Zhifu'
'Peters, John A.'
'Sebastian, Maria'
'Nguyen, Sandy L.'
'Malliakas, Christos D.'
'Stoumpos, Constantinos C.'
'Im, Jino'
'Freeman, Arthur J.'
'Wessels, Bruce W.'
'Kanatzidis, Mercouri G.'

_publ_section_title
;
 Crystal Growth of Tl4CdI6: A Wide Band Gap Semiconductor for Hard
 Radiation Detection
;
_journal_issue 5
_journal_name_full 'Crystal Growth &amp; Design'
_journal_page_first 2401
_journal_paper_doi 10.1021/cg5001446
_journal_volume 14
_journal_year 2014
_chemical_formula_sum 'Cd I6 Tl4'
_chemical_formula_weight 1691.28
_chemical_name_systematic
;
 ?
;
_space_group_crystal_system tetragonal
_space_group_IT_number 128
_space_group_name_H-M_alt 'P 4/m n c'
_symmetry_space_group_name_Hall '-P 4 2n'
_symmetry_space_group_name_H-M 'P 4/m n c'
_atom_sites_solution_primary direct
_atom_sites_solution_secondary difmap
_cell_angle_alpha 90
_cell_angle_beta 90
_cell_angle_gamma 90
_cell_formula_units_Z 2
_cell_length_a 9.2309(8)
_cell_length_b 9.2309(8)
_cell_length_c 9.5945(14)
_cell_measurement_temperature 293(2)
_cell_volume 817.54(16)
_computing_structure_refinement 'SHELXL-97 (Sheldrick, 2008)'
_computing_structure_solution 'SHELXS-97 (Sheldrick, 2008)'
_diffrn_ambient_temperature 293(2)
_diffrn_measured_fraction_theta_full 0.997
_diffrn_measured_fraction_theta_max 0.997
_diffrn_radiation_monochromator graphite
_diffrn_radiation_type MoK\a
_diffrn_radiation_wavelength 0.71073
_diffrn_reflns_av_R_equivalents 0.0817
_diffrn_reflns_av_unetI/netI 0.0305
_diffrn_reflns_limit_h_max 12
_diffrn_reflns_limit_h_min -12
_diffrn_reflns_limit_k_max 12
_diffrn_reflns_limit_k_min -12
_diffrn_reflns_limit_l_max 13
_diffrn_reflns_limit_l_min -13
_diffrn_reflns_number 7128
_diffrn_reflns_theta_full 29.16
_diffrn_reflns_theta_max 29.16
_diffrn_reflns_theta_min 3.06
_exptl_absorpt_coefficient_mu 51.853
_exptl_absorpt_correction_type none
_exptl_crystal_density_diffrn 6.87
_exptl_crystal_density_method 'not measured'
_exptl_crystal_F_000 1380
_refine_diff_density_max 1.234
_refine_diff_density_min -1.293
_refine_diff_density_rms 0.27
_refine_ls_extinction_coef 0.00113(7)
_refine_ls_extinction_expression Fc^*^=kFc[1+0.001xFc^2^\l^3^/sin(2\q)]^-1/4^
_refine_ls_extinction_method SHELXL
_refine_ls_goodness_of_fit_ref 1.419
_refine_ls_matrix_type full
_refine_ls_number_parameters 18
_refine_ls_number_reflns 590
_refine_ls_number_restraints 0
_refine_ls_restrained_S_all 1.419
_refine_ls_R_factor_all 0.0425
_refine_ls_R_factor_gt 0.0376
_refine_ls_shift/su_max 0.001
_refine_ls_shift/su_mean 0
_refine_ls_structure_factor_coef Fsqd
_refine_ls_weighting_details 'calc w=1/[\s^2^(Fo^2^)+(0.0077P)^2^+3.2671P] where P=(Fo^2^+2Fc^2^)/3'
_refine_ls_weighting_scheme calc
_refine_ls_wR_factor_gt 0.0487
_refine_ls_wR_factor_ref 0.0494
_reflns_number_gt 555
_reflns_number_total 590
_reflns_threshold_expression >2sigma(I)
_cod_data_source_file cg5001446_si_002.cif
_cod_data_source_block Tl4CdI6_Yellow
_cod_depositor_comments
;
The following automatic conversions were performed:

'_space_group_crystal_system' value 'Tetragonal' changed to
'tetragonal' according to
/usr/data/users/saulius/automatic-downloads/rss-feeds/ACS/lib/dictionaries/cif_core.dic
dictionary named 'cif_core.dic' version 2.4.2 from 2011-04-26.

Automatic conversion script
Id: cif_fix_values 2281 2013-09-26 08:29:07Z andrius 

 Adding full bibliography for 4510233--4510235.cif.
;
_cod_database_code 4510233

loop_
_symmetry_equiv_pos_as_xyz
'x, y, z'
'-x, -y, z'
'-y, x, z'
'y, -x, z'
'-x+1/2, y+1/2, -z+1/2'
'x+1/2, -y+1/2, -z+1/2'
'y+1/2, x+1/2, -z+1/2'
'-y+1/2, -x+1/2, -z+1/2'
'-x, -y, -z'
'x, y, -z'
'y, -x, -z'
'-y, x, -z'
'x-1/2, -y-1/2, z-1/2'
'-x-1/2, y-1/2, z-1/2'
'-y-1/2, -x-1/2, z-1/2'
'y-1/2, x-1/2, z-1/2'

loop_
_atom_site_label
_atom_site_type_symbol
_atom_site_fract_x
_atom_site_fract_y
_atom_site_fract_z
_atom_site_U_iso_or_equiv
_atom_site_adp_type
_atom_site_occupancy
_atom_site_symmetry_multiplicity
_atom_site_calc_flag
_atom_site_refinement_flags
Tl1 Tl 0.64660(4) 0.14660(4) 0.25 0.04369(17) Uani 1 2 d S
Cd1 Cd 0.5 0.5 0.5 0.0523(5) Uani 1 8 d S
I1 I 0.5 0.5 0.21080(9) 0.0253(2) Uani 1 4 d S
I2 I 0.35895(7) 0.18435(7) 0.5 0.02765(17) Uani 1 2 d S

loop_
_atom_site_aniso_label
_atom_site_aniso_U_11
_atom_site_aniso_U_22
_atom_site_aniso_U_33
_atom_site_aniso_U_23
_atom_site_aniso_U_13
_atom_site_aniso_U_12
Tl1 0.03957(18) 0.03957(18) 0.0519(3) -0.00907(15) 0.00907(15) -0.0031(2)
Cd1 0.0680(8) 0.0680(8) 0.0209(8) 0 0 0
I1 0.0270(3) 0.0270(3) 0.0218(4) 0 0 0
I2 0.0263(3) 0.0294(3) 0.0273(3) 0 0 -0.0004(3)

loop_
_atom_type_symbol
_atom_type_description
_atom_type_scat_dispersion_real
_atom_type_scat_dispersion_imag
_atom_type_scat_source
Cd Cd -0.8075 1.2024 'International Tables Vol C Tables 4.2.6.8 and 6.1.1.4'
I I -0.4742 1.8119 'International Tables Vol C Tables 4.2.6.8 and 6.1.1.4'
Tl Tl -2.8358 9.6688 'International Tables Vol C Tables 4.2.6.8 and 6.1.1.4'

loop_
_geom_angle_atom_site_label_1
_geom_angle_atom_site_label_2
_geom_angle_atom_site_label_3
_geom_angle
_geom_angle_site_symmetry_1
_geom_angle_site_symmetry_3
I2 Tl1 I2 88.27(2) 3_655 13_665
I1 Cd1 I1 180 . 9_666
I1 Cd1 I2 90 . .
I1 Cd1 I2 90 9_666 .
I1 Cd1 I2 90 . 9_666
I1 Cd1 I2 90 9_666 9_666
I2 Cd1 I2 180 . 9_666
I1 Cd1 I2 90 . 11_566
I1 Cd1 I2 90 9_666 11_566
I2 Cd1 I2 90 . 11_566
I2 Cd1 I2 90 9_666 11_566
I1 Cd1 I2 90 . 3_655
I1 Cd1 I2 90 9_666 3_655
I2 Cd1 I2 90 . 3_655
I2 Cd1 I2 90 9_666 3_655
I2 Cd1 I2 180 11_566 3_655
Cd1 I2 Tl1 79.619(13) . 4_565
Cd1 I2 Tl1 79.619(13) . 11_566
Tl1 I2 Tl1 87.50(2) 4_565 11_566

loop_
_geom_bond_atom_site_label_1
_geom_bond_atom_site_label_2
_geom_bond_distance
_geom_bond_site_symmetry_2
Tl1 I2 3.4685(6) 3_655
Tl1 I2 3.4685(6) 13_665
Cd1 I1 2.7747(10) .
Cd1 I1 2.7747(10) 9_666
Cd1 I2 3.1914(7) .
Cd1 I2 3.1914(7) 9_666
Cd1 I2 3.1914(7) 11_566
Cd1 I2 3.1914(7) 3_655
I2 Tl1 3.4686(6) 4_565
I2 Tl1 3.4686(6) 11_566
